data_4328711
loop_
_publ_author_name
'Jin-Cheng Wu'
'Liang Zhao'
'De-Xian Wang'
'Mei-Xiang Wang'

_publ_section_title
;
 Structural Diversity in Coordination Self-Assembled Networks of a
 Multimodal Ligand Azacalix[4]pyrazine
;
_journal_name_full 'Inorganic Chemistry'
_journal_page_first 3860
_journal_page_last 3867
_journal_paper_doi 10.1021/ic3000679
_journal_volume 51
_journal_year 2012
_chemical_formula_moiety '2(C20 H20 N12), C H4 O '
_chemical_formula_sum 'C41 H44 N24 O'
_chemical_formula_weight 889.00
_chemical_name_systematic
; 
 ? 
;
_space_group_IT_number 2
_symmetry_cell_setting triclinic
_symmetry_space_group_name_Hall '-P 1'
_symmetry_space_group_name_H-M 'P -1'
_atom_sites_solution_hydrogens geom
_atom_sites_solution_primary direct
_atom_sites_solution_secondary difmap
_audit_creation_method SHELXL-97
_cell_angle_alpha 75.51(3)
_cell_angle_beta 88.28(3)
_cell_angle_gamma 76.32(3)
_cell_formula_units_Z 2
_cell_length_a 10.115(2)
_cell_length_b 10.646(2)
_cell_length_c 20.672(4)
_cell_measurement_reflns_used 465
_cell_measurement_temperature 173(2)
_cell_measurement_theta_max 27.48
_cell_measurement_theta_min 2.17
_cell_volume 2093.1(8)
_computing_cell_refinement 'CrystalClear (Rigaku Inc., 2008)'
_computing_data_collection 'CrystalClear (Rigaku Inc., 2008)'
_computing_data_reduction 'CrystalClear (Rigaku Inc., 2008)'
_computing_molecular_graphics 'XP in Siemens SHELXTL (Sheldrick, 1994)'
_computing_publication_material 'SHELX97 (Sheldrick, 1997)'
_computing_structure_refinement 'SHELXL-97 (Sheldrick, 1997)'
_computing_structure_solution 'SHELXS-97 (Sheldrick, 1990)'
_diffrn_ambient_temperature 173(2)
_diffrn_measured_fraction_theta_full 0.997
_diffrn_measured_fraction_theta_max 0.997
_diffrn_measurement_device_type 'Saturn724+ CCD'
_diffrn_measurement_method '\w scans at fixed \c = 45\%'
_diffrn_radiation_monochromator graphite
_diffrn_radiation_source 'sealed tube'
_diffrn_radiation_type MoK\a
_diffrn_radiation_wavelength 0.71073
_diffrn_reflns_av_R_equivalents 0.0287
_diffrn_reflns_av_sigmaI/netI 0.0280
_diffrn_reflns_limit_h_max 12
_diffrn_reflns_limit_h_min -12
_diffrn_reflns_limit_k_max 12
_diffrn_reflns_limit_k_min -12
_diffrn_reflns_limit_l_max 24
_diffrn_reflns_limit_l_min -24
_diffrn_reflns_number 21187
_diffrn_reflns_theta_full 25.00
_diffrn_reflns_theta_max 25.00
_diffrn_reflns_theta_min 2.34
_exptl_absorpt_coefficient_mu 0.096
_exptl_absorpt_correction_T_max 0.9746
_exptl_absorpt_correction_T_min 0.9582
_exptl_absorpt_correction_type multi-scan
_exptl_absorpt_process_details 'CrystalClear (Rigaku Inc., 2008)'
_exptl_crystal_colour 'light yellow'
_exptl_crystal_density_diffrn 1.411
_exptl_crystal_description block
_exptl_crystal_F_000 932
_exptl_crystal_size_max 0.45
_exptl_crystal_size_mid 0.37
_exptl_crystal_size_min 0.27
_refine_diff_density_max 0.529
_refine_diff_density_min -0.466
_refine_diff_density_rms 0.064
_refine_ls_extinction_method none
_refine_ls_goodness_of_fit_ref 1.083
_refine_ls_hydrogen_treatment constr
_refine_ls_matrix_type full
_refine_ls_number_parameters 596
_refine_ls_number_reflns 7344
_refine_ls_number_restraints 0
_refine_ls_restrained_S_all 1.083
_refine_ls_R_factor_all 0.0689
_refine_ls_R_factor_gt 0.0646
_refine_ls_shift/su_max 0.001
_refine_ls_shift/su_mean 0.000
_refine_ls_structure_factor_coef Fsqd
_refine_ls_weighting_details 'calc w=1/[\s^2^(Fo^2^)+(0.1048P)^2^+1.6804P] where P=(Fo^2^+2Fc^2^)/3'
_refine_ls_weighting_scheme calc
_refine_ls_wR_factor_gt 0.1838
_refine_ls_wR_factor_ref 0.1885
_reflns_number_gt 6787
_reflns_number_total 7344
_reflns_threshold_expression >2sigma(I)
_cod_data_source_file ic3000679_si_002_1.cif
_cod_data_source_block TAPz
_cod_original_cell_volume 2093.0(7)
_cod_database_code 4328711

loop_
_symmetry_equiv_pos_as_xyz
'x, y, z'
'-x, -y, -z'

loop_
_atom_site_label
_atom_site_type_symbol
_atom_site_fract_x
_atom_site_fract_y
_atom_site_fract_z
_atom_site_U_iso_or_equiv
_atom_site_adp_type
_atom_site_occupancy
_atom_site_symmetry_multiplicity
_atom_site_calc_flag
_atom_site_refinement_flags
O1 O -0.53253(19) 1.24953(19) 0.17646(10) 0.0414(5) Uani 1 1 d .
H1 H -0.4719 1.1885 0.1669 0.050 Uiso 1 1 d R
N1 N -0.5860(2) 0.2528(2) 0.52510(11) 0.0331(5) Uani 1 1 d .
N2 N -0.37154(19) 0.31767(19) 0.44798(10) 0.0265(4) Uani 1 1 d .
N3 N -0.4406(2) 0.2404(2) 0.36275(10) 0.0322(5) Uani 1 1 d .
N4 N -0.2356(2) 0.1992(2) 0.30658(10) 0.0285(4) Uani 1 1 d .
N5 N -0.2641(2) 0.4740(2) 0.25533(12) 0.0402(5) Uani 1 1 d .
N6 N -0.0282(2) 0.1542(2) 0.25283(10) 0.0319(5) Uani 1 1 d .
N7 N 0.2696(2) -0.0667(2) 0.35091(11) 0.0310(5) Uani 1 1 d .
N8 N 0.04869(19) 0.13984(19) 0.35932(9) 0.0251(4) Uani 1 1 d .
N9 N 0.1122(2) 0.12581(19) 0.46802(9) 0.0267(4) Uani 1 1 d .
N10 N -0.0329(2) 0.4851(2) 0.41251(11) 0.0322(5) Uani 1 1 d .
N11 N -0.08270(19) 0.25968(19) 0.50317(10) 0.0259(4) Uani 1 1 d .
N12 N -0.2896(2) 0.3892(2) 0.53148(10) 0.0269(4) Uani 1 1 d .
N13 N -0.3211(2) 1.0414(2) 0.14922(11) 0.0348(5) Uani 1 1 d .
N14 N -0.0923(2) 0.8421(2) 0.14453(10) 0.0290(5) Uani 1 1 d .
N15 N -0.1276(2) 0.8692(2) 0.03205(10) 0.0307(5) Uani 1 1 d .
N16 N 0.0793(2) 0.7392(2) 0.00599(10) 0.0285(5) Uani 1 1 d .
N17 N 0.0163(2) 0.5086(2) 0.08686(11) 0.0337(5) Uani 1 1 d .
N18 N 0.2963(2) 0.6126(2) -0.01188(10) 0.0306(5) Uani 1 1 d .
N19 N 0.5883(2) 0.7306(2) 0.02701(12) 0.0404(6) Uani 1 1 d .
N20 N 0.3563(2) 0.6604(2) 0.08414(10) 0.0294(5) Uani 1 1 d .
N21 N 0.4057(2) 0.7064(2) 0.18283(12) 0.0359(5) Uani 1 1 d .
N22 N 0.1804(2) 0.4844(2) 0.25020(11) 0.0375(5) Uani 1 1 d .
N23 N 0.1820(2) 0.7551(2) 0.22063(10) 0.0307(5) Uani 1 1 d .
N24 N -0.0437(2) 0.8082(2) 0.25600(11) 0.0349(5) Uani 1 1 d .
C1 C -0.5677(2) 0.2264(3) 0.46544(13) 0.0310(5) Uani 1 1 d .
H1A H -0.6276 0.1834 0.4495 0.037 Uiso 1 1 calc R
C2 C -0.4599(2) 0.2618(2) 0.42571(12) 0.0268(5) Uani 1 1 d .
C3 C -0.3879(2) 0.3389(2) 0.50910(12) 0.0256(5) Uani 1 1 d .
C4 C -0.4989(2) 0.3090(2) 0.54731(12) 0.0300(5) Uani 1 1 d .
H4A H -0.5116 0.3294 0.5896 0.036 Uiso 1 1 calc R
C5 C -0.5010(3) 0.1427(3) 0.34367(15) 0.0466(7) Uani 1 1 d .
H5A H -0.5697 0.1192 0.3759 0.070 Uiso 1 1 calc R
H5B H -0.4299 0.0623 0.3434 0.070 Uiso 1 1 calc R
H5C H -0.5439 0.1809 0.2990 0.070 Uiso 1 1 calc R
C6 C -0.3384(2) 0.2883(2) 0.32216(12) 0.0281(5) Uani 1 1 d .
C7 C -0.1440(2) 0.2485(2) 0.26599(11) 0.0279(5) Uani 1 1 d .
C8 C -0.1595(3) 0.3835(3) 0.23970(13) 0.0336(6) Uani 1 1 d .
H8A H -0.0943 0.4137 0.2096 0.040 Uiso 1 1 calc R
C9 C -0.3511(3) 0.4253(3) 0.29731(13) 0.0355(6) Uani 1 1 d .
H9A H -0.4250 0.4856 0.3111 0.043 Uiso 1 1 calc R
C10 C 0.0060(3) 0.1562(3) 0.18364(12) 0.0345(6) Uani 1 1 d .
H10A H 0.0875 0.0854 0.1826 0.052 Uiso 1 1 calc R
H10B H 0.0236 0.2430 0.1611 0.052 Uiso 1 1 calc R
H10C H -0.0701 0.1413 0.1606 0.052 Uiso 1 1 calc R
C11 C 0.0691(2) 0.0951(2) 0.30411(12) 0.0264(5) Uani 1 1 d .
C12 C 0.1804(2) -0.0095(2) 0.30011(12) 0.0294(5) Uani 1 1 d .
H12A H 0.1922 -0.0401 0.2604 0.035 Uiso 1 1 calc R
C13 C 0.2493(2) -0.0231(2) 0.40631(12) 0.0271(5) Uani 1 1 d .
H13A H 0.3116 -0.0629 0.4433 0.032 Uiso 1 1 calc R
C14 C 0.1379(2) 0.0799(2) 0.41065(11) 0.0241(5) Uani 1 1 d .
C15 C 0.1605(3) 0.0382(3) 0.53380(12) 0.0304(5) Uani 1 1 d .
H15A H 0.2217 -0.0444 0.5282 0.046 Uiso 1 1 calc R
H15B H 0.0825 0.0170 0.5599 0.046 Uiso 1 1 calc R
H15C H 0.2095 0.0835 0.5573 0.046 Uiso 1 1 calc R
C16 C 0.0223(2) 0.2516(2) 0.46352(11) 0.0244(5) Uani 1 1 d .
C17 C 0.0463(2) 0.3648(2) 0.41775(12) 0.0287(5) Uani 1 1 d .
H17A H 0.1219 0.3547 0.3896 0.034 Uiso 1 1 calc R
C18 C -0.1415(2) 0.4931(2) 0.45158(12) 0.0291(5) Uani 1 1 d .
H18A H -0.2019 0.5775 0.4491 0.035 Uiso 1 1 calc R
C19 C -0.1667(2) 0.3804(2) 0.49536(11) 0.0254(5) Uani 1 1 d .
C20 C -0.2894(3) 0.4062(3) 0.59893(12) 0.0314(5) Uani 1 1 d .
H20A H -0.3808 0.4101 0.6168 0.047 Uiso 1 1 calc R
H20B H -0.2631 0.4894 0.5983 0.047 Uiso 1 1 calc R
H20C H -0.2244 0.3307 0.6273 0.047 Uiso 1 1 calc R
C21 C -0.2844(3) 1.0107(2) 0.09166(13) 0.0329(6) Uani 1 1 d .
H21A H -0.3365 1.0582 0.0519 0.040 Uiso 1 1 calc R
C22 C -0.1692(2) 0.9086(2) 0.08955(12) 0.0276(5) Uani 1 1 d .
C23 C -0.1287(2) 0.8752(2) 0.20183(12) 0.0294(5) Uani 1 1 d .
C24 C -0.2460(3) 0.9749(2) 0.20463(13) 0.0326(6) Uani 1 1 d .
H24A H -0.2720 0.9951 0.2461 0.039 Uiso 1 1 calc R
C25 C -0.1710(3) 0.9573(3) -0.03356(14) 0.0422(7) Uani 1 1 d .
H25A H -0.2335 1.0397 -0.0284 0.063 Uiso 1 1 calc R
H25B H -0.2174 0.9127 -0.0587 0.063 Uiso 1 1 calc R
H25C H -0.0912 0.9791 -0.0578 0.063 Uiso 1 1 calc R
C26 C -0.0358(2) 0.7435(2) 0.03841(12) 0.0269(5) Uani 1 1 d .
C27 C 0.1648(2) 0.6188(2) 0.01620(12) 0.0274(5) Uani 1 1 d .
C28 C 0.1344(2) 0.5045(2) 0.05524(13) 0.0304(5) Uani 1 1 d .
H28A H 0.1982 0.4213 0.0599 0.036 Uiso 1 1 calc R
C29 C -0.0669(2) 0.6281(2) 0.07866(13) 0.0304(5) Uani 1 1 d .
H29A H -0.1509 0.6358 0.1009 0.036 Uiso 1 1 calc R
C30 C 0.3089(3) 0.6144(3) -0.08235(12) 0.0338(6) Uani 1 1 d .
H30A H 0.4038 0.6098 -0.0949 0.051 Uiso 1 1 calc R
H30B H 0.2506 0.6970 -0.1092 0.051 Uiso 1 1 calc R
H30C H 0.2807 0.5375 -0.0904 0.051 Uiso 1 1 calc R
C31 C 0.3872(2) 0.6542(2) 0.02145(12) 0.0290(5) Uani 1 1 d .
C32 C 0.5056(3) 0.6889(3) -0.00738(14) 0.0347(6) Uani 1 1 d .
H32A H 0.5266 0.6824 -0.0517 0.042 Uiso 1 1 calc R
C33 C 0.5567(3) 0.7385(3) 0.08900(15) 0.0390(6) Uani 1 1 d .
H33A H 0.6137 0.7699 0.1138 0.047 Uiso 1 1 calc R
C34 C 0.4405(2) 0.7011(2) 0.11829(13) 0.0311(5) Uani 1 1 d .
C35 C 0.4656(3) 0.7847(3) 0.21718(16) 0.0439(7) Uani 1 1 d .
H35A H 0.5457 0.8066 0.1934 0.066 Uiso 1 1 calc R
H35B H 0.4928 0.7328 0.2630 0.066 Uiso 1 1 calc R
H35C H 0.3986 0.8673 0.2182 0.066 Uiso 1 1 calc R
C36 C 0.2879(2) 0.6636(3) 0.20909(12) 0.0296(5) Uani 1 1 d .
C37 C 0.2869(3) 0.5287(3) 0.22333(13) 0.0335(6) Uani 1 1 d .
H37A H 0.3645 0.4669 0.2136 0.040 Uiso 1 1 calc R
C38 C 0.0731(3) 0.5775(3) 0.26116(12) 0.0331(6) Uani 1 1 d .
H38A H -0.0057 0.5505 0.2800 0.040 Uiso 1 1 calc R
C39 C 0.0737(2) 0.7108(3) 0.24602(12) 0.0291(5) Uani 1 1 d .
C40 C -0.0836(3) 0.8153(3) 0.32341(13) 0.0390(6) Uani 1 1 d .
H40A H -0.1655 0.8872 0.3213 0.058 Uiso 1 1 calc R
H40B H -0.0095 0.8331 0.3466 0.058 Uiso 1 1 calc R
H40C H -0.1026 0.7301 0.3478 0.058 Uiso 1 1 calc R
C41 C -0.6514(3) 1.2011(3) 0.18054(16) 0.0448(7) Uani 1 1 d .
H41A H -0.6367 1.1151 0.2139 0.067 Uiso 1 1 calc R
H41B H -0.6730 1.1892 0.1369 0.067 Uiso 1 1 calc R
H41C H -0.7272 1.2651 0.1937 0.067 Uiso 1 1 calc R

loop_
_atom_site_aniso_label
_atom_site_aniso_U_11
_atom_site_aniso_U_22
_atom_site_aniso_U_33
_atom_site_aniso_U_23
_atom_site_aniso_U_13
_atom_site_aniso_U_12
O1 0.0352(10) 0.0358(10) 0.0517(12) -0.0126(9) 0.0133(9) -0.0055(8)
N1 0.0259(11) 0.0358(12) 0.0372(12) -0.0089(9) 0.0064(9) -0.0075(9)
N2 0.0225(10) 0.0272(10) 0.0290(10) -0.0062(8) 0.0010(8) -0.0051(8)
N3 0.0269(11) 0.0457(13) 0.0303(11) -0.0136(9) 0.0045(8) -0.0166(9)
N4 0.0265(10) 0.0342(11) 0.0258(10) -0.0091(8) 0.0000(8) -0.0074(9)
N5 0.0423(13) 0.0352(12) 0.0398(13) -0.0052(10) 0.0084(10) -0.0079(10)
N6 0.0273(11) 0.0423(12) 0.0251(10) -0.0126(9) 0.0004(8) -0.0016(9)
N7 0.0303(11) 0.0274(10) 0.0348(11) -0.0097(9) 0.0039(9) -0.0042(9)
N8 0.0234(10) 0.0269(10) 0.0252(10) -0.0075(8) 0.0020(8) -0.0054(8)
N9 0.0280(10) 0.0269(10) 0.0224(10) -0.0058(8) -0.0004(8) -0.0016(8)
N10 0.0313(11) 0.0277(11) 0.0378(12) -0.0092(9) 0.0090(9) -0.0078(9)
N11 0.0253(10) 0.0274(10) 0.0257(10) -0.0076(8) 0.0012(8) -0.0064(8)
N12 0.0247(10) 0.0310(11) 0.0266(10) -0.0097(8) 0.0043(8) -0.0072(8)
N13 0.0287(11) 0.0290(11) 0.0450(13) -0.0116(10) 0.0048(9) -0.0016(9)
N14 0.0261(10) 0.0296(11) 0.0314(11) -0.0114(9) 0.0009(8) -0.0031(8)
N15 0.0305(11) 0.0292(11) 0.0292(11) -0.0085(9) -0.0012(8) 0.0007(9)
N16 0.0278(11) 0.0299(11) 0.0287(10) -0.0102(8) 0.0016(8) -0.0055(9)
N17 0.0310(11) 0.0310(11) 0.0416(12) -0.0116(9) 0.0052(9) -0.0103(9)
N18 0.0257(11) 0.0347(11) 0.0315(11) -0.0102(9) 0.0064(8) -0.0060(9)
N19 0.0270(11) 0.0391(13) 0.0518(14) -0.0049(11) 0.0055(10) -0.0086(10)
N20 0.0233(10) 0.0300(11) 0.0361(11) -0.0116(9) 0.0031(8) -0.0056(8)
N21 0.0266(11) 0.0454(13) 0.0457(13) -0.0256(11) 0.0043(9) -0.0131(10)
N22 0.0408(13) 0.0315(11) 0.0390(12) -0.0097(9) 0.0068(10) -0.0057(10)
N23 0.0284(11) 0.0343(11) 0.0326(11) -0.0159(9) -0.0007(8) -0.0051(9)
N24 0.0305(11) 0.0441(13) 0.0286(11) -0.0157(10) 0.0020(9) 0.0009(10)
C1 0.0255(12) 0.0355(13) 0.0337(13) -0.0085(11) 0.0040(10) -0.0108(10)
C2 0.0212(11) 0.0273(12) 0.0300(12) -0.0059(10) 0.0000(9) -0.0032(9)
C3 0.0223(11) 0.0226(11) 0.0284(12) -0.0048(9) 0.0019(9) -0.0004(9)
C4 0.0265(12) 0.0309(12) 0.0319(13) -0.0097(10) 0.0045(10) -0.0042(10)
C5 0.0434(16) 0.069(2) 0.0439(16) -0.0288(15) 0.0092(13) -0.0312(15)
C6 0.0226(12) 0.0364(13) 0.0261(12) -0.0081(10) -0.0012(9) -0.0081(10)
C7 0.0255(12) 0.0366(13) 0.0222(11) -0.0094(10) -0.0017(9) -0.0058(10)
C8 0.0334(14) 0.0379(14) 0.0302(13) -0.0072(11) 0.0061(10) -0.0118(11)
C9 0.0310(13) 0.0357(14) 0.0360(14) -0.0078(11) 0.0056(11) -0.0026(11)
C10 0.0308(13) 0.0453(15) 0.0264(13) -0.0119(11) 0.0029(10) -0.0043(11)
C11 0.0261(12) 0.0285(12) 0.0262(12) -0.0073(9) 0.0029(9) -0.0094(10)
C12 0.0323(13) 0.0291(12) 0.0290(12) -0.0107(10) 0.0044(10) -0.0084(10)
C13 0.0254(12) 0.0249(12) 0.0294(12) -0.0047(9) 0.0007(9) -0.0052(10)
C14 0.0228(11) 0.0245(11) 0.0253(11) -0.0050(9) 0.0015(9) -0.0077(9)
C15 0.0311(13) 0.0329(13) 0.0240(12) -0.0035(10) -0.0019(10) -0.0049(10)
C16 0.0216(11) 0.0265(12) 0.0262(11) -0.0091(9) -0.0016(9) -0.0050(9)
C17 0.0258(12) 0.0284(12) 0.0336(13) -0.0099(10) 0.0061(10) -0.0080(10)
C18 0.0288(12) 0.0257(12) 0.0333(13) -0.0094(10) 0.0039(10) -0.0059(10)
C19 0.0239(12) 0.0299(12) 0.0251(11) -0.0115(9) 0.0010(9) -0.0069(10)
C20 0.0326(13) 0.0336(13) 0.0310(13) -0.0128(10) 0.0055(10) -0.0092(11)
C21 0.0285(13) 0.0294(13) 0.0387(14) -0.0090(11) 0.0013(10) -0.0022(10)
C22 0.0249(12) 0.0259(12) 0.0327(13) -0.0081(10) 0.0008(10) -0.0064(10)
C23 0.0266(12) 0.0303(12) 0.0348(13) -0.0128(10) 0.0058(10) -0.0089(10)
C24 0.0290(13) 0.0318(13) 0.0383(14) -0.0149(11) 0.0077(11) -0.0040(10)
C25 0.0445(16) 0.0408(15) 0.0331(14) -0.0080(12) -0.0039(12) 0.0048(12)
C26 0.0222(11) 0.0310(12) 0.0288(12) -0.0123(10) -0.0016(9) -0.0035(10)
C27 0.0243(12) 0.0305(12) 0.0296(12) -0.0127(10) 0.0014(9) -0.0052(10)
C28 0.0278(13) 0.0285(12) 0.0357(13) -0.0108(10) 0.0008(10) -0.0053(10)
C29 0.0242(12) 0.0337(13) 0.0364(13) -0.0131(11) 0.0035(10) -0.0087(10)
C30 0.0345(14) 0.0357(14) 0.0299(13) -0.0077(11) 0.0052(10) -0.0064(11)
C31 0.0240(12) 0.0240(12) 0.0348(13) -0.0056(10) 0.0025(10) 0.0005(9)
C32 0.0270(13) 0.0337(13) 0.0373(14) -0.0020(11) 0.0040(11) -0.0031(11)
C33 0.0285(13) 0.0396(15) 0.0527(17) -0.0163(13) 0.0049(12) -0.0109(11)
C34 0.0221(12) 0.0287(12) 0.0432(14) -0.0130(11) 0.0016(10) -0.0028(10)
C35 0.0367(15) 0.0449(16) 0.0600(18) -0.0268(14) -0.0009(13) -0.0141(13)
C36 0.0247(12) 0.0356(13) 0.0307(12) -0.0143(10) 0.0000(10) -0.0048(10)
C37 0.0313(13) 0.0322(13) 0.0371(14) -0.0136(11) 0.0015(11) -0.0027(11)
C38 0.0334(13) 0.0393(14) 0.0283(12) -0.0098(11) 0.0050(10) -0.0110(11)
C39 0.0265(12) 0.0361(13) 0.0250(12) -0.0134(10) -0.0018(9) -0.0012(10)
C40 0.0439(15) 0.0404(15) 0.0300(13) -0.0118(11) 0.0085(11) -0.0029(12)
C41 0.0386(15) 0.0456(16) 0.0516(17) -0.0149(14) 0.0065(13) -0.0103(13)

loop_
_atom_type_symbol
_atom_type_description
_atom_type_scat_dispersion_real
_atom_type_scat_dispersion_imag
_atom_type_scat_source
C C 0.0033 0.0016 'International Tables Vol C Tables 4.2.6.8 and 6.1.1.4'
H H 0.0000 0.0000 'International Tables Vol C Tables 4.2.6.8 and 6.1.1.4'
N N 0.0061 0.0033 'International Tables Vol C Tables 4.2.6.8 and 6.1.1.4'
O O 0.0106 0.0060 'International Tables Vol C Tables 4.2.6.8 and 6.1.1.4'

loop_
_geom_angle_atom_site_label_1
_geom_angle_atom_site_label_2
_geom_angle_atom_site_label_3
_geom_angle
C41 O1 H1 104.1
C4 N1 C1 118.9(2)
C2 N2 C3 118.1(2)
C2 N3 C6 120.16(19)
C2 N3 C5 119.8(2)
C6 N3 C5 118.5(2)
C6 N4 C7 116.0(2)
C9 N5 C8 115.8(2)
C11 N6 C7 117.01(19)
C11 N6 C10 120.8(2)
C7 N6 C10 119.0(2)
C12 N7 C13 118.1(2)
C11 N8 C14 117.3(2)
C14 N9 C16 118.93(19)
C14 N9 C15 120.76(19)
C16 N9 C15 119.69(19)
C17 N10 C18 116.6(2)
C16 N11 C19 116.4(2)
C3 N12 C19 116.00(19)
C3 N12 C20 121.29(19)
C19 N12 C20 119.43(19)
C21 N13 C24 119.2(2)
C23 N14 C22 118.1(2)
C22 N15 C26 118.2(2)
C22 N15 C25 121.0(2)
C26 N15 C25 120.7(2)
C26 N16 C27 115.7(2)
C29 N17 C28 116.0(2)
C31 N18 C27 115.69(19)
C31 N18 C30 121.8(2)
C27 N18 C30 118.1(2)
C33 N19 C32 118.6(2)
C34 N20 C31 118.0(2)
C34 N21 C36 118.7(2)
C34 N21 C35 120.6(2)
C36 N21 C35 118.9(2)
C37 N22 C38 116.0(2)
C36 N23 C39 116.1(2)
C23 N24 C39 117.4(2)
C23 N24 C40 121.5(2)
C39 N24 C40 120.0(2)
N1 C1 C2 120.4(2)
N1 C1 H1A 119.8
C2 C1 H1A 119.8
N2 C2 N3 117.0(2)
N2 C2 C1 121.0(2)
N3 C2 C1 122.0(2)
N2 C3 N12 115.9(2)
N2 C3 C4 120.8(2)
N12 C3 C4 123.3(2)
N1 C4 C3 120.8(2)
N1 C4 H4A 119.6
C3 C4 H4A 119.6
N3 C5 H5A 109.5
N3 C5 H5B 109.5
H5A C5 H5B 109.5
N3 C5 H5C 109.5
H5A C5 H5C 109.5
H5B C5 H5C 109.5
N4 C6 C9 121.8(2)
N4 C6 N3 117.8(2)
C9 C6 N3 120.2(2)
N4 C7 C8 121.9(2)
N4 C7 N6 116.5(2)
C8 C7 N6 121.6(2)
N5 C8 C7 122.0(2)
N5 C8 H8A 119.0
C7 C8 H8A 119.0
N5 C9 C6 122.2(2)
N5 C9 H9A 118.9
C6 C9 H9A 118.9
N6 C10 H10A 109.5
N6 C10 H10B 109.5
H10A C10 H10B 109.5
N6 C10 H10C 109.5
H10A C10 H10C 109.5
H10B C10 H10C 109.5
N8 C11 N6 116.3(2)
N8 C11 C12 121.1(2)
N6 C11 C12 122.5(2)
N7 C12 C11 121.1(2)
N7 C12 H12A 119.5
C11 C12 H12A 119.5
N7 C13 C14 120.9(2)
N7 C13 H13A 119.6
C14 C13 H13A 119.6
N8 C14 N9 116.1(2)
N8 C14 C13 121.5(2)
N9 C14 C13 122.4(2)
N9 C15 H15A 109.5
N9 C15 H15B 109.5
H15A C15 H15B 109.5
N9 C15 H15C 109.5
H15A C15 H15C 109.5
H15B C15 H15C 109.5
N11 C16 C17 121.4(2)
N11 C16 N9 119.0(2)
C17 C16 N9 119.7(2)
N10 C17 C16 122.1(2)
N10 C17 H17A 118.9
C16 C17 H17A 118.9
N10 C18 C19 121.0(2)
N10 C18 H18A 119.5
C19 C18 H18A 119.5
N11 C19 C18 122.4(2)
N11 C19 N12 117.5(2)
C18 C19 N12 119.9(2)
N12 C20 H20A 109.5
N12 C20 H20B 109.5
H20A C20 H20B 109.5
N12 C20 H20C 109.5
H20A C20 H20C 109.5
H20B C20 H20C 109.5
N13 C21 C22 120.3(2)
N13 C21 H21A 119.9
C22 C21 H21A 119.9
N14 C22 N15 115.6(2)
N14 C22 C21 121.2(2)
N15 C22 C21 123.3(2)
N14 C23 N24 115.9(2)
N14 C23 C24 121.0(2)
N24 C23 C24 123.1(2)
N13 C24 C23 120.2(2)
N13 C24 H24A 119.9
C23 C24 H24A 119.9
N15 C25 H25A 109.5
N15 C25 H25B 109.5
H25A C25 H25B 109.5
N15 C25 H25C 109.5
H25A C25 H25C 109.5
H25B C25 H25C 109.5
N16 C26 C29 121.6(2)
N16 C26 N15 118.2(2)
C29 C26 N15 120.2(2)
N16 C27 C28 123.0(2)
N16 C27 N18 117.2(2)
C28 C27 N18 119.7(2)
N17 C28 C27 121.2(2)
N17 C28 H28A 119.4
C27 C28 H28A 119.4
N17 C29 C26 122.4(2)
N17 C29 H29A 118.8
C26 C29 H29A 118.8
N18 C30 H30A 109.5
N18 C30 H30B 109.5
H30A C30 H30B 109.5
N18 C30 H30C 109.5
H30A C30 H30C 109.5
H30B C30 H30C 109.5
N20 C31 N18 115.7(2)
N20 C31 C32 120.9(2)
N18 C31 C32 123.3(2)
N19 C32 C31 120.5(2)
N19 C32 H32A 119.7
C31 C32 H32A 119.7
N19 C33 C34 121.0(2)
N19 C33 H33A 119.5
C34 C33 H33A 119.5
N20 C34 N21 116.6(2)
N20 C34 C33 121.0(2)
N21 C34 C33 122.5(2)
N21 C35 H35A 109.5
N21 C35 H35B 109.5
H35A C35 H35B 109.5
N21 C35 H35C 109.5
H35A C35 H35C 109.5
H35B C35 H35C 109.5
N23 C36 C37 122.0(2)
N23 C36 N21 117.9(2)
C37 C36 N21 120.1(2)
N22 C37 C36 121.8(2)
N22 C37 H37A 119.1
C36 C37 H37A 119.1
N22 C38 C39 122.0(2)
N22 C38 H38A 119.0
C39 C38 H38A 119.0
N23 C39 C38 122.1(2)
N23 C39 N24 117.1(2)
C38 C39 N24 120.8(2)
N24 C40 H40A 109.5
N24 C40 H40B 109.5
H40A C40 H40B 109.5
N24 C40 H40C 109.5
H40A C40 H40C 109.5
H40B C40 H40C 109.5
O1 C41 H41A 109.5
O1 C41 H41B 109.5
H41A C41 H41B 109.5
O1 C41 H41C 109.5
H41A C41 H41C 109.5
H41B C41 H41C 109.5

loop_
_geom_bond_atom_site_label_1
_geom_bond_atom_site_label_2
_geom_bond_distance
O1 C41 1.409(3)
O1 H1 0.8400
N1 C4 1.326(3)
N1 C1 1.330(3)
N2 C2 1.333(3)
N2 C3 1.337(3)
N3 C2 1.377(3)
N3 C6 1.419(3)
N3 C5 1.460(3)
N4 C6 1.323(3)
N4 C7 1.342(3)
N5 C9 1.320(4)
N5 C8 1.343(3)
N6 C11 1.388(3)
N6 C7 1.420(3)
N6 C10 1.458(3)
N7 C12 1.329(3)
N7 C13 1.333(3)
N8 C11 1.335(3)
N8 C14 1.340(3)
N9 C14 1.387(3)
N9 C16 1.412(3)
N9 C15 1.465(3)
N10 C17 1.320(3)
N10 C18 1.342(3)
N11 C16 1.321(3)
N11 C19 1.337(3)
N12 C3 1.376(3)
N12 C19 1.427(3)
N12 C20 1.451(3)
N13 C21 1.331(3)
N13 C24 1.335(3)
N14 C23 1.336(3)
N14 C22 1.337(3)
N15 C22 1.379(3)
N15 C26 1.414(3)
N15 C25 1.455(3)
N16 C26 1.323(3)
N16 C27 1.336(3)
N17 C29 1.323(3)
N17 C28 1.341(3)
N18 C31 1.378(3)
N18 C27 1.429(3)
N18 C30 1.454(3)
N19 C33 1.330(4)
N19 C32 1.331(4)
N20 C34 1.333(3)
N20 C31 1.338(3)
N21 C34 1.381(3)
N21 C36 1.420(3)
N21 C35 1.459(3)
N22 C37 1.329(3)
N22 C38 1.341(3)
N23 C36 1.327(3)
N23 C39 1.335(3)
N24 C23 1.368(3)
N24 C39 1.428(3)
N24 C40 1.454(3)
C1 C2 1.411(3)
C1 H1A 0.9500
C3 C4 1.405(3)
C4 H4A 0.9500
C5 H5A 0.9800
C5 H5B 0.9800
C5 H5C 0.9800
C6 C9 1.396(4)
C7 C8 1.376(4)
C8 H8A 0.9500
C9 H9A 0.9500
C10 H10A 0.9800
C10 H10B 0.9800
C10 H10C 0.9800
C11 C12 1.400(3)
C12 H12A 0.9500
C13 C14 1.392(3)
C13 H13A 0.9500
C15 H15A 0.9800
C15 H15B 0.9800
C15 H15C 0.9800
C16 C17 1.400(3)
C17 H17A 0.9500
C18 C19 1.383(3)
C18 H18A 0.9500
C20 H20A 0.9800
C20 H20B 0.9800
C20 H20C 0.9800
C21 C22 1.400(3)
C21 H21A 0.9500
C23 C24 1.402(3)
C24 H24A 0.9500
C25 H25A 0.9800
C25 H25B 0.9800
C25 H25C 0.9800
C26 C29 1.399(4)
C27 C28 1.377(4)
C28 H28A 0.9500
C29 H29A 0.9500
C30 H30A 0.9800
C30 H30B 0.9800
C30 H30C 0.9800
C31 C32 1.408(4)
C32 H32A 0.9500
C33 C34 1.402(4)
C33 H33A 0.9500
C35 H35A 0.9800
C35 H35B 0.9800
C35 H35C 0.9800
C36 C37 1.394(4)
C37 H37A 0.9500
C38 C39 1.376(4)
C38 H38A 0.9500
C40 H40A 0.9800
C40 H40B 0.9800
C40 H40C 0.9800
C41 H41A 0.9800
C41 H41B 0.9800
C41 H41C 0.9800

loop_
_geom_hbond_atom_site_label_D
_geom_hbond_atom_site_label_H
_geom_hbond_atom_site_label_A
_geom_hbond_distance_DH
_geom_hbond_distance_HA
_geom_hbond_distance_DA
_geom_hbond_angle_DHA
O1 H1 N13 0.84 2.01 2.848(3) 176.6

loop_
_geom_torsion_atom_site_label_1
_geom_torsion_atom_site_label_2
_geom_torsion_atom_site_label_3
_geom_torsion_atom_site_label_4
_geom_torsion
C4 N1 C1 C2 -2.1(4)
C3 N2 C2 N3 -179.7(2)
C3 N2 C2 C1 0.1(3)
C6 N3 C2 N2 -5.8(3)
C5 N3 C2 N2 159.6(2)
C6 N3 C2 C1 174.4(2)
C5 N3 C2 C1 -20.2(4)
N1 C1 C2 N2 2.5(4)
N1 C1 C2 N3 -177.7(2)
C2 N2 C3 N12 176.2(2)
C2 N2 C3 C4 -3.0(3)
C19 N12 C3 N2 -15.4(3)
C20 N12 C3 N2 -174.8(2)
C19 N12 C3 C4 163.7(2)
C20 N12 C3 C4 4.3(3)
C1 N1 C4 C3 -0.8(4)
N2 C3 C4 N1 3.4(4)
N12 C3 C4 N1 -175.6(2)
C7 N4 C6 C9 0.5(3)
C7 N4 C6 N3 177.4(2)
C2 N3 C6 N4 115.3(3)
C5 N3 C6 N4 -50.3(3)
C2 N3 C6 C9 -67.7(3)
C5 N3 C6 C9 126.7(3)
C6 N4 C7 C8 -2.9(3)
C6 N4 C7 N6 175.57(19)
C11 N6 C7 N4 -73.4(3)
C10 N6 C7 N4 126.7(2)
C11 N6 C7 C8 105.1(3)
C10 N6 C7 C8 -54.8(3)
C9 N5 C8 C7 -0.2(4)
N4 C7 C8 N5 2.9(4)
N6 C7 C8 N5 -175.5(2)
C8 N5 C9 C6 -2.2(4)
N4 C6 C9 N5 2.1(4)
N3 C6 C9 N5 -174.7(2)
C14 N8 C11 N6 176.9(2)
C14 N8 C11 C12 -0.6(3)
C7 N6 C11 N8 -4.5(3)
C10 N6 C11 N8 155.0(2)
C7 N6 C11 C12 172.9(2)
C10 N6 C11 C12 -27.6(4)
C13 N7 C12 C11 1.0(3)
N8 C11 C12 N7 -0.6(4)
N6 C11 C12 N7 -177.9(2)
C12 N7 C13 C14 -0.3(3)
C11 N8 C14 N9 -178.3(2)
C11 N8 C14 C13 1.3(3)
C16 N9 C14 N8 -17.7(3)
C15 N9 C14 N8 153.2(2)
C16 N9 C14 C13 162.7(2)
C15 N9 C14 C13 -26.4(3)
N7 C13 C14 N8 -0.9(3)
N7 C13 C14 N9 178.6(2)
C19 N11 C16 C17 2.4(3)
C19 N11 C16 N9 -178.05(19)
C14 N9 C16 N11 125.5(2)
C15 N9 C16 N11 -45.6(3)
C14 N9 C16 C17 -54.9(3)
C15 N9 C16 C17 134.0(2)
C18 N10 C17 C16 -2.6(4)
N11 C16 C17 N10 1.0(4)
N9 C16 C17 N10 -178.5(2)
C17 N10 C18 C19 0.7(4)
C16 N11 C19 C18 -4.2(3)
C16 N11 C19 N12 172.39(19)
N10 C18 C19 N11 2.8(4)
N10 C18 C19 N12 -173.8(2)
C3 N12 C19 N11 -72.3(3)
C20 N12 C19 N11 87.5(3)
C3 N12 C19 C18 104.4(3)
C20 N12 C19 C18 -95.7(3)
C24 N13 C21 C22 0.8(4)
C23 N14 C22 N15 -179.3(2)
C23 N14 C22 C21 0.3(3)
C26 N15 C22 N14 17.3(3)
C25 N15 C22 N14 -159.4(2)
C26 N15 C22 C21 -162.3(2)
C25 N15 C22 C21 21.0(4)
N13 C21 C22 N14 -1.5(4)
N13 C21 C22 N15 178.1(2)
C22 N14 C23 N24 -177.3(2)
C22 N14 C23 C24 1.4(3)
C39 N24 C23 N14 -0.1(3)
C40 N24 C23 N14 -168.0(2)
C39 N24 C23 C24 -178.8(2)
C40 N24 C23 C24 13.3(4)
C21 N13 C24 C23 0.9(4)
N14 C23 C24 N13 -2.1(4)
N24 C23 C24 N13 176.6(2)
C27 N16 C26 C29 -2.3(3)
C27 N16 C26 N15 177.1(2)
C22 N15 C26 N16 -124.9(2)
C25 N15 C26 N16 51.7(3)
C22 N15 C26 C29 54.4(3)
C25 N15 C26 C29 -128.9(3)
C26 N16 C27 C28 3.0(3)
C26 N16 C27 N18 -173.1(2)
C31 N18 C27 N16 76.2(3)
C30 N18 C27 N16 -80.8(3)
C31 N18 C27 C28 -100.1(3)
C30 N18 C27 C28 103.0(3)
C29 N17 C28 C27 -0.6(4)
N16 C27 C28 N17 -1.6(4)
N18 C27 C28 N17 174.4(2)
C28 N17 C29 C26 1.3(4)
N16 C26 C29 N17 0.2(4)
N15 C26 C29 N17 -179.1(2)
C34 N20 C31 N18 -179.4(2)
C34 N20 C31 C32 0.4(3)
C27 N18 C31 N20 17.4(3)
C30 N18 C31 N20 173.4(2)
C27 N18 C31 C32 -162.4(2)
C30 N18 C31 C32 -6.4(4)
C33 N19 C32 C31 0.1(4)
N20 C31 C32 N19 -1.0(4)
N18 C31 C32 N19 178.8(2)
C32 N19 C33 C34 1.3(4)
C31 N20 C34 N21 -180.0(2)
C31 N20 C34 C33 1.0(4)
C36 N21 C34 N20 2.5(3)
C35 N21 C34 N20 -161.9(2)
C36 N21 C34 C33 -178.5(2)
C35 N21 C34 C33 17.1(4)
N19 C33 C34 N20 -2.0(4)
N19 C33 C34 N21 179.1(2)
C39 N23 C36 C37 -0.7(3)
C39 N23 C36 N21 -179.3(2)
C34 N21 C36 N23 -111.7(3)
C35 N21 C36 N23 53.0(3)
C34 N21 C36 C37 69.7(3)
C35 N21 C36 C37 -125.7(3)
C38 N22 C37 C36 1.6(4)
N23 C36 C37 N22 -1.0(4)
N21 C36 C37 N22 177.5(2)
C37 N22 C38 C39 -0.5(4)
C36 N23 C39 C38 1.8(3)
C36 N23 C39 N24 -177.2(2)
N22 C38 C39 N23 -1.2(4)
N22 C38 C39 N24 177.7(2)
C23 N24 C39 N23 81.8(3)
C40 N24 C39 N23 -110.1(3)
C23 N24 C39 C38 -97.2(3)
C40 N24 C39 C38 70.9(3)

loop_
_cod_related_entry_id
_cod_related_entry_database
_cod_related_entry_code
1 ChemSpider 30661224
